data_6000608
loop_
_publ_author_name
'Kabalov, Y.'
'Sokolova, E.'

_publ_section_title
;
 Discovery of new minerals zlatogorite, turkestanite and belovite-(La) by
 Rietveld refinement from X-ray powder diffraction data
;
_journal_issue 2
_journal_name_full 'Epdic 5'
_journal_page_first 785
_journal_page_last 790
_journal_volume 278
_journal_year 1998
_chemical_formula_sum 'Ce0.5 F0.5 H0.5 La0.5 Na O12.5 P3 Sr3'
_space_group_name_H-M_alt 'P -3'
_cell_angle_alpha 90.000
_cell_angle_beta 90.000
_cell_angle_gamma 120.000
_cell_length_a 9.6641
_cell_length_b 9.6641
_cell_length_c 7.1825
_cell_volume 580.94
_cod_database_code 6000608

loop_
_atom_site_label
_atom_site_fract_x
_atom_site_fract_y
_atom_site_fract_z
? ? ? ?
